data_9011729
loop_
_publ_author_name
'Otto, H. H.'

_publ_section_title
;
 Die kristallstruktur von fleischerite, Pb3Ge[(OH)6|(SO4)2]*3H2O sowie
 kristallchemische untersuchungen an isotypen verbindungen
;
_journal_name_full 'Neues Jahrbuch fur Mineralogie, Abhandlungen'
_journal_page_first 160
_journal_page_last 190
_journal_volume 123
_journal_year 1975
_chemical_compound_source Synthetic
_chemical_formula_sum 'Ge H12 O17 Pb3 S2'
_chemical_name_mineral Fleischerite
_space_group_IT_number 190
_symmetry_space_group_name_Hall 'P -6c -2c'
_symmetry_space_group_name_H-M 'P -6 2 c'
_cell_angle_alpha 90
_cell_angle_beta 90
_cell_angle_gamma 120
_cell_formula_units_Z 2
_cell_length_a 8.867
_cell_length_b 8.867
_cell_length_c 10.875
_cell_volume 740.480
_database_code_amcsd 0014702
_exptl_crystal_density_diffrn 4.675
_cod_original_formula_sum 'Ge Pb3 S2 O17 H12'
_cod_database_code 9011729

loop_
_space_group_symop_operation_xyz
x,y,z
-x,-x+y,1/2+z
-x+y,-x,1/2-z
y,x,-z
-y,x-y,z
x-y,-y,1/2+z
x,y,1/2-z
-x,-x+y,-z
-x+y,-x,z
y,x,1/2+z
-y,x-y,1/2-z
x-y,-y,-z

loop_
_atom_site_aniso_label
_atom_site_aniso_U_11
_atom_site_aniso_U_22
_atom_site_aniso_U_33
_atom_site_aniso_U_12
_atom_site_aniso_U_13
_atom_site_aniso_U_23
Ge 0.01105 0.01105 0.01438 0.00553 0.00000 0.00000
Pb 0.01852 0.01046 0.01899 0.00747 0.00000 0.00000
S 0.01763 0.01763 0.01438 0.00881 0.00000 0.00000

loop_
_atom_site_label
_atom_site_fract_x
_atom_site_fract_y
_atom_site_fract_z
_atom_site_occupancy
_atom_site_U_iso_or_equiv
_atom_site_type_symbol
_atom_site_attached_hydrogens
Ge 0.00000 0.00000 0.00000 1.00000 ? Ge 0
Pb 0.16000 0.31726 0.25000 1.00000 ? Pb 0
S 0.33333 0.66667 0.02100 1.00000 ? S 0
O1a 0.33333 0.66667 0.85700 0.50000 0.03673 O 0
O1b 0.33333 0.66667 0.18900 0.50000 0.02786 O 0
Wat2 0.52000 0.48000 0.25000 1.00000 0.06586 O 2
O3 0.27500 0.49200 0.02700 1.00000 0.04939 O 0
O-H4 0.09500 0.19460 0.89210 1.00000 0.01191 O 1

loop_
_cod_changelog_entry_id
_cod_changelog_entry_author
_cod_changelog_entry_date
_cod_changelog_entry_text
1
;cod-tools version 3.8.0
Id: cif_guess_AMCSD_atom_types 9574 2023-05-10 09:00:05Z saulius
;
2023-05-10T18:53:20+03:00
;Derived atom types and hydrogen counts
from atom names that follow the AMCSD naming convention
(Wat == water, O-H == hydroxyl).
;

loop_
_cod_related_entry_id
_cod_related_entry_database
_cod_related_entry_code
1 AMCSD 0014702
